data_2226550
loop_
_publ_author_name
'Zhang, Jing-Yu'
'Yang, Jing'

_publ_section_title
;
 (3<i>R</i>,3a<i>S</i>,6<i>R</i>,6a<i>R</i>)-3-(1-Nitroethyl)perhydrofuro[3,2-<i>b</i>]furan-3,6-diol
;
_journal_coeditor_code JH2141
_journal_issue 7
_journal_name_full 'Acta Crystallographica Section E'
_journal_page_first o1704
_journal_paper_doi 10.1107/S1600536810022774
_journal_volume 66
_journal_year 2010
_chemical_formula_iupac 'C8 H13 N O6'
_chemical_formula_moiety 'C8 H13 N O6'
_chemical_formula_sum 'C8 H13 N O6'
_chemical_formula_weight 219.19
_chemical_name_systematic
;
(3<i>R</i>,3a<i>S</i>,6<i>R</i>,6a<i>R</i>)-
3-(1-Nitroethyl)perhydrofuro[3,2-<i>b</i>]furan-3,6-diol
;
_space_group_IT_number 4
_symmetry_cell_setting monoclinic
_symmetry_space_group_name_Hall 'P 2yb'
_symmetry_space_group_name_H-M 'P 1 21 1'
_atom_sites_solution_hydrogens geom
_atom_sites_solution_primary direct
_atom_sites_solution_secondary difmap
_audit_creation_method SHELXL-97
_cell_angle_alpha 90.00
_cell_angle_beta 97.077(7)
_cell_angle_gamma 90.00
_cell_formula_units_Z 2
_cell_length_a 6.959(4)
_cell_length_b 5.525(3)
_cell_length_c 12.384(6)
_cell_measurement_reflns_used 895
_cell_measurement_temperature 298(2)
_cell_measurement_theta_max 22.5035
_cell_measurement_theta_min 2.9495
_cell_volume 472.5(4)
_computing_cell_refinement 'SAINT (Siemens, 1996)'
_computing_data_collection 'SMART (Siemens, 1996)'
_computing_data_reduction 'SAINT (Siemens, 1996)'
_computing_molecular_graphics 'SHELXTL (Sheldrick, 2008)'
_computing_publication_material 'SHELXTL (Sheldrick, 2008)'
_computing_structure_refinement 'SHELXL97 (Sheldrick, 2008)'
_computing_structure_solution 'SHELXS97 (Sheldrick, 2008)'
_diffrn_ambient_temperature 298(2)
_diffrn_measured_fraction_theta_full 0.997
_diffrn_measured_fraction_theta_max 0.997
_diffrn_measurement_device_type 'Siemens SMART CCD area-detector'
_diffrn_measurement_method 'phi and omega scans'
_diffrn_radiation_monochromator graphite
_diffrn_radiation_source 'fine-focus sealed tube'
_diffrn_radiation_type MoK\a
_diffrn_radiation_wavelength 0.71073
_diffrn_reflns_av_R_equivalents 0.0594
_diffrn_reflns_av_sigmaI/netI 0.0448
_diffrn_reflns_limit_h_max 8
_diffrn_reflns_limit_h_min -4
_diffrn_reflns_limit_k_max 6
_diffrn_reflns_limit_k_min -6
_diffrn_reflns_limit_l_max 14
_diffrn_reflns_limit_l_min -14
_diffrn_reflns_number 2416
_diffrn_reflns_theta_full 25.01
_diffrn_reflns_theta_max 25.01
_diffrn_reflns_theta_min 1.66
_exptl_absorpt_coefficient_mu 0.133
_exptl_absorpt_correction_T_max 0.9816
_exptl_absorpt_correction_T_min 0.9462
_exptl_absorpt_correction_type multi-scan
_exptl_absorpt_process_details '(SADABS; Sheldrick, 1996)'
_exptl_crystal_colour needlelike
_exptl_crystal_density_diffrn 1.541
_exptl_crystal_density_method 'not measured'
_exptl_crystal_description colorless
_exptl_crystal_F_000 232
_exptl_crystal_size_max 0.42
_exptl_crystal_size_mid 0.23
_exptl_crystal_size_min 0.14
_refine_diff_density_max 0.208
_refine_diff_density_min -0.194
_refine_ls_abs_structure_Flack 1(3)
_refine_ls_extinction_method none
_refine_ls_goodness_of_fit_ref 0.982
_refine_ls_hydrogen_treatment constr
_refine_ls_matrix_type full
_refine_ls_number_parameters 137
_refine_ls_number_reflns 932
_refine_ls_number_restraints 1
_refine_ls_restrained_S_all 0.981
_refine_ls_R_factor_all 0.0613
_refine_ls_R_factor_gt 0.0493
_refine_ls_shift/su_max 0.000
_refine_ls_shift/su_mean 0.000
_refine_ls_structure_factor_coef Fsqd
_refine_ls_weighting_details 'calc w=1/[\s^2^(Fo^2^)+(0.0843P)^2^+0.0000P] where P=(Fo^2^+2Fc^2^)/3'
_refine_ls_weighting_scheme calc
_refine_ls_wR_factor_gt 0.1212
_refine_ls_wR_factor_ref 0.1293
_reflns_number_gt 743
_reflns_number_total 935
_reflns_threshold_expression I>2sigma(I)
_cod_data_source_file jh2141.cif
_cod_data_source_block I
_cod_original_sg_symbol_H-M 'P2 1'
_cod_database_code 2226550
_cod_database_fobs_code 2226550

loop_
_symmetry_equiv_pos_as_xyz
'x, y, z'
'-x, y+1/2, -z'

loop_
_atom_site_type_symbol
_atom_site_label
_atom_site_fract_x
_atom_site_fract_y
_atom_site_fract_z
_atom_site_U_iso_or_equiv
_atom_site_adp_type
_atom_site_calc_flag
_atom_site_refinement_flags
_atom_site_occupancy
_atom_site_disorder_assembly
_atom_site_disorder_group
N N1 0.9397(6) 0.4876(9) 0.8645(3) 0.0565(11) Uani d . 1 . .
O O1 0.3548(4) 0.4642(5) 0.61605(19) 0.0468(7) Uani d . 1 . .
O O2 0.5198(4) -0.0131(5) 0.7607(2) 0.0485(7) Uani d . 1 . .
O O3 0.3353(5) -0.0495(6) 0.55654(18) 0.0586(9) Uani d . 1 . .
H H3 0.3836 -0.1713 0.5865 0.088 Uiso calc R 1 . .
O O4 0.7338(4) 0.5239(6) 0.6667(2) 0.0475(8) Uani d . 1 . .
H H4 0.6696 0.5192 0.6066 0.071 Uiso calc R 1 . .
O O5 1.0171(6) 0.6770(9) 0.8438(3) 0.0869(13) Uani d . 1 . .
O O6 1.0297(6) 0.3057(9) 0.8937(3) 0.0867(12) Uani d . 1 . .
C C1 0.4230(5) 0.3930(7) 0.7261(3) 0.0402(10) Uani d . 1 . .
H H1 0.3753 0.5017 0.7795 0.048 Uiso calc R 1 . .
C C2 0.3545(6) 0.1339(7) 0.7386(3) 0.0419(9) Uani d . 1 . .
H H2 0.2752 0.1239 0.7986 0.050 Uiso calc R 1 . .
C C3 0.2290(7) 0.0763(8) 0.6291(3) 0.0469(10) Uani d . 1 . .
H H3A 0.1108 -0.0111 0.6407 0.056 Uiso calc R 1 . .
C C4 0.1837(6) 0.3261(9) 0.5835(3) 0.0512(11) Uani d . 1 . .
H H4A 0.1558 0.3209 0.5049 0.061 Uiso calc R 1 . .
H H4B 0.0732 0.3949 0.6133 0.061 Uiso calc R 1 . .
C C5 0.6784(6) 0.1117(8) 0.7223(4) 0.0463(10) Uani d . 1 . .
H H5A 0.6822 0.0785 0.6456 0.056 Uiso calc R 1 . .
H H5B 0.8001 0.0608 0.7625 0.056 Uiso calc R 1 . .
C C6 0.6445(5) 0.3804(7) 0.7401(3) 0.0390(9) Uani d . 1 . .
C C7 0.7219(5) 0.4776(9) 0.8547(3) 0.0454(10) Uani d . 1 . .
H H7 0.6749 0.6440 0.8596 0.055 Uiso calc R 1 . .
C C8 0.6571(6) 0.3377(10) 0.9479(3) 0.0553(12) Uani d . 1 . .
H H8A 0.7002 0.1730 0.9450 0.083 Uiso calc R 1 . .
H H8B 0.5184 0.3413 0.9429 0.083 Uiso calc R 1 . .
H H8C 0.7115 0.4094 1.0154 0.083 Uiso calc R 1 . .

loop_
_atom_site_aniso_label
_atom_site_aniso_U_11
_atom_site_aniso_U_22
_atom_site_aniso_U_33
_atom_site_aniso_U_12
_atom_site_aniso_U_13
_atom_site_aniso_U_23
N1 0.056(2) 0.072(3) 0.0384(18) 0.008(2) -0.0049(16) -0.008(2)
O1 0.0563(16) 0.0408(16) 0.0409(14) 0.0072(14) -0.0031(12) 0.0095(13)
O2 0.0592(17) 0.0359(16) 0.0496(15) 0.0079(14) 0.0034(13) 0.0026(14)
O3 0.099(2) 0.0404(17) 0.0355(14) 0.0131(17) 0.0040(15) 0.0019(14)
O4 0.0544(16) 0.0548(19) 0.0330(13) -0.0059(15) 0.0037(12) -0.0004(13)
O5 0.072(2) 0.102(3) 0.081(3) -0.026(3) -0.012(2) 0.000(2)
O6 0.069(2) 0.099(3) 0.090(3) 0.029(2) 0.001(2) -0.007(3)
C1 0.051(2) 0.039(2) 0.0301(18) 0.010(2) 0.0039(16) 0.0002(16)
C2 0.047(2) 0.043(2) 0.0353(19) 0.004(2) 0.0038(16) 0.0008(18)
C3 0.057(2) 0.042(2) 0.041(2) -0.003(2) 0.0034(18) 0.0019(18)
C4 0.052(3) 0.054(3) 0.044(2) 0.003(2) -0.0067(18) -0.001(2)
C5 0.051(2) 0.042(2) 0.046(2) 0.007(2) 0.0061(18) -0.0064(19)
C6 0.050(2) 0.038(2) 0.0289(19) -0.0013(18) 0.0054(16) -0.0012(15)
C7 0.052(2) 0.048(2) 0.0360(18) 0.008(2) 0.0031(16) -0.002(2)
C8 0.070(3) 0.064(3) 0.033(2) 0.006(3) 0.0090(18) 0.0003(19)

loop_
_atom_type_symbol
_atom_type_description
_atom_type_scat_dispersion_real
_atom_type_scat_dispersion_imag
_atom_type_scat_source
C C 0.0033 0.0016 'International Tables Vol C Tables 4.2.6.8 and 6.1.1.4'
H H 0.0000 0.0000 'International Tables Vol C Tables 4.2.6.8 and 6.1.1.4'
O O 0.0106 0.0060 'International Tables Vol C Tables 4.2.6.8 and 6.1.1.4'
N N 0.0061 0.0033 'International Tables Vol C Tables 4.2.6.8 and 6.1.1.4'

loop_
_geom_angle_atom_site_label_1
_geom_angle_atom_site_label_2
_geom_angle_atom_site_label_3
_geom_angle_site_symmetry_1
_geom_angle_site_symmetry_3
_geom_angle
_geom_angle_publ_flag
O6 N1 O5 . . 123.2(4) ?
O6 N1 C7 . . 118.1(5) ?
O5 N1 C7 . . 118.7(4) ?
C4 O1 C1 . . 106.6(3) ?
C2 O2 C5 . . 107.6(3) ?
C3 O3 H3 . . 109.5 ?
C6 O4 H4 . . 109.5 ?
O1 C1 C2 . . 106.4(3) ?
O1 C1 C6 . . 109.2(3) ?
C2 C1 C6 . . 105.6(3) ?
O1 C1 H1 . . 111.8 ?
C2 C1 H1 . . 111.8 ?
C6 C1 H1 . . 111.8 ?
O2 C2 C1 . . 107.7(3) ?
O2 C2 C3 . . 114.2(3) ?
C1 C2 C3 . . 104.7(3) ?
O2 C2 H2 . . 110.0 ?
C1 C2 H2 . . 110.0 ?
C3 C2 H2 . . 110.0 ?
O3 C3 C4 . . 108.2(3) ?
O3 C3 C2 . . 111.9(3) ?
C4 C3 C2 . . 102.0(3) ?
O3 C3 H3A . . 111.4 ?
C4 C3 H3A . . 111.4 ?
C2 C3 H3A . . 111.4 ?
O1 C4 C3 . . 104.7(3) ?
O1 C4 H4A . . 110.8 ?
C3 C4 H4A . . 110.8 ?
O1 C4 H4B . . 110.8 ?
C3 C4 H4B . . 110.8 ?
H4A C4 H4B . . 108.9 ?
O2 C5 C6 . . 106.4(3) ?
O2 C5 H5A . . 110.5 ?
C6 C5 H5A . . 110.5 ?
O2 C5 H5B . . 110.5 ?
C6 C5 H5B . . 110.5 ?
H5A C5 H5B . . 108.6 ?
O4 C6 C5 . . 111.5(3) ?
O4 C6 C1 . . 114.8(3) ?
C5 C6 C1 . . 101.5(3) ?
O4 C6 C7 . . 105.3(3) ?
C5 C6 C7 . . 115.3(3) ?
C1 C6 C7 . . 108.6(3) ?
C8 C7 N1 . . 110.5(3) ?
C8 C7 C6 . . 114.9(4) ?
N1 C7 C6 . . 108.6(3) ?
C8 C7 H7 . . 107.5 ?
N1 C7 H7 . . 107.5 ?
C6 C7 H7 . . 107.5 ?
C7 C8 H8A . . 109.5 ?
C7 C8 H8B . . 109.5 ?
H8A C8 H8B . . 109.5 ?
C7 C8 H8C . . 109.5 ?
H8A C8 H8C . . 109.5 ?
H8B C8 H8C . . 109.5 ?

loop_
_geom_bond_atom_site_label_1
_geom_bond_atom_site_label_2
_geom_bond_site_symmetry_2
_geom_bond_distance
_geom_bond_publ_flag
N1 O6 . 1.215(6) ?
N1 O5 . 1.219(6) ?
N1 C7 . 1.506(5) ?
O1 C4 . 1.430(5) ?
O1 C1 . 1.442(4) ?
O2 C2 . 1.408(5) ?
O2 C5 . 1.431(5) ?
O3 C3 . 1.415(5) ?
O3 H3 . 0.8200 ?
O4 C6 . 1.407(5) ?
O4 H4 . 0.8200 ?
C1 C2 . 1.523(6) ?
C1 C6 . 1.531(5) ?
C1 H1 . 0.9800 ?
C2 C3 . 1.552(5) ?
C2 H2 . 0.9800 ?
C3 C4 . 1.509(6) ?
C3 H3A . 0.9800 ?
C4 H4A . 0.9700 ?
C4 H4B . 0.9700 ?
C5 C6 . 1.523(6) ?
C5 H5A . 0.9700 ?
C5 H5B . 0.9700 ?
C6 C7 . 1.550(5) ?
C7 C8 . 1.504(6) ?
C7 H7 . 0.9800 ?
C8 H8A . 0.9600 ?
C8 H8B . 0.9600 ?
C8 H8C . 0.9600 ?

loop_
_geom_hbond_atom_site_label_D
_geom_hbond_atom_site_label_H
_geom_hbond_atom_site_label_A
_geom_hbond_site_symmetry_A
_geom_hbond_distance_DH
_geom_hbond_distance_HA
_geom_hbond_distance_DA
_geom_hbond_angle_DHA
O3 H3 O1 1_545 0.82 2.06 2.785(5) 147.0
O4 H4 O3 2_656 0.82 2.05 2.777(4) 147.2
O4 H4 O1 . 0.82 2.23 2.655(4) 112.7

loop_
_geom_torsion_atom_site_label_1
_geom_torsion_atom_site_label_2
_geom_torsion_atom_site_label_3
_geom_torsion_atom_site_label_4
_geom_torsion_site_symmetry_1
_geom_torsion_site_symmetry_2
_geom_torsion_site_symmetry_3
_geom_torsion_site_symmetry_4
_geom_torsion
_geom_torsion_publ_flag
C4 O1 C1 C2 . . . . 27.7(4) ?
C4 O1 C1 C6 . . . . 141.2(3) ?
C5 O2 C2 C1 . . . . -22.0(4) ?
C5 O2 C2 C3 . . . . 93.8(4) ?
O1 C1 C2 O2 . . . . 117.5(3) ?
C6 C1 C2 O2 . . . . 1.5(4) ?
O1 C1 C2 C3 . . . . -4.4(4) ?
C6 C1 C2 C3 . . . . -120.4(3) ?
O2 C2 C3 O3 . . . . -20.6(5) ?
C1 C2 C3 O3 . . . . 96.9(4) ?
O2 C2 C3 C4 . . . . -136.1(4) ?
C1 C2 C3 C4 . . . . -18.6(4) ?
C1 O1 C4 C3 . . . . -40.5(4) ?
O3 C3 C4 O1 . . . . -82.4(4) ?
C2 C3 C4 O1 . . . . 35.8(4) ?
C2 O2 C5 C6 . . . . 34.2(4) ?
O2 C5 C6 O4 . . . . -154.1(3) ?
O2 C5 C6 C1 . . . . -31.3(4) ?
O2 C5 C6 C7 . . . . 85.8(4) ?
O1 C1 C6 O4 . . . . 24.1(4) ?
C2 C1 C6 O4 . . . . 138.1(3) ?
O1 C1 C6 C5 . . . . -96.3(3) ?
C2 C1 C6 C5 . . . . 17.7(3) ?
O1 C1 C6 C7 . . . . 141.7(3) ?
C2 C1 C6 C7 . . . . -104.3(4) ?
O6 N1 C7 C8 . . . . 40.8(5) ?
O5 N1 C7 C8 . . . . -138.7(4) ?
O6 N1 C7 C6 . . . . -86.2(4) ?
O5 N1 C7 C6 . . . . 94.4(5) ?
O4 C6 C7 C8 . . . . -175.5(3) ?
C5 C6 C7 C8 . . . . -52.1(5) ?
C1 C6 C7 C8 . . . . 61.0(5) ?
O4 C6 C7 N1 . . . . -51.2(4) ?
C5 C6 C7 N1 . . . . 72.2(4) ?
C1 C6 C7 N1 . . . . -174.7(3) ?

loop_
_cod_related_entry_id
_cod_related_entry_database
_cod_related_entry_code
1 ChemSpider 24745322
